data_7155738
loop_
_publ_author_name
'Erker, Gerhard'
'Wang, Tongdao'
'Kohrt, Sonja'
'Daniliuc, Constantin Gabriel'
'Kehr, Gerald'

_publ_section_title
;
 Borata-Wittig Olefination Reactions of Ketones, Carboxylic Esters and
 Amides with Bis(pentafluorophenyl)borata-alkene Reagents
;
_journal_name_full 'Org. Biomol. Chem.'
_journal_paper_doi 10.1039/C7OB01591G
_journal_year 2017
_chemical_formula_sum 'C48 H46 B2 F20 Li2 N2'
_chemical_formula_weight 1066.37
_space_group_crystal_system triclinic
_space_group_IT_number 2
_space_group_name_Hall '-P 1'
_space_group_name_H-M_alt 'P -1'
_symmetry_space_group_name_Hall '-P 1'
_symmetry_space_group_name_H-M 'P -1'
_atom_sites_solution_hydrogens mixed
_audit_update_record
;
2017-05-10 deposited with the CCDC.
2017-06-30 downloaded from the CCDC.
;
_cell_angle_alpha 83.4720(10)
_cell_angle_beta 89.7130(10)
_cell_angle_gamma 73.8890(10)
_cell_formula_units_Z 1
_cell_length_a 7.4978(3)
_cell_length_b 10.8784(3)
_cell_length_c 14.5077(5)
_cell_measurement_reflns_used 9954
_cell_measurement_temperature 100.(2)
_cell_measurement_theta_max 27.5337
_cell_measurement_theta_min 2.2803
_cell_volume 1129.03(7)
_computing_cell_refinement 'SAINT V8.34A (Bruker AXS Inc., 2013)'
_computing_data_collection
;
APEX2 v.2014.1-1 (Bruker AXS Inc., 2014)

;
_computing_data_reduction 'SAINT V8.34A (Bruker AXS Inc., 2013)'
_computing_molecular_graphics 'XP (Sheldrick, 2014)'
_computing_publication_material 'SHELXL-2014 (Sheldrick, 2014)'
_computing_structure_refinement 'SHELXL-2014/7 (Sheldrick, 2014)'
_computing_structure_solution 'SHELXL-2014 (Sheldrick, 2014)'
_diffrn_ambient_temperature 100.(2)
_diffrn_detector_area_resol_mean 10.4167
_diffrn_measured_fraction_theta_full 0.995
_diffrn_measured_fraction_theta_max 0.995
_diffrn_measurement_device_type 'Bruker D8 Venture PHOTON 100 CMOS'
_diffrn_measurement_method 'omega and phi scans'
_diffrn_radiation_monochromator 'MX mirror'
_diffrn_radiation_type 'Mo K\a'
_diffrn_radiation_wavelength 0.71073
_diffrn_reflns_av_R_equivalents 0.0287
_diffrn_reflns_av_unetI/netI 0.0227
_diffrn_reflns_limit_h_max 9
_diffrn_reflns_limit_h_min -9
_diffrn_reflns_limit_k_max 13
_diffrn_reflns_limit_k_min -14
_diffrn_reflns_limit_l_max 18
_diffrn_reflns_limit_l_min -18
_diffrn_reflns_number 21284
_diffrn_reflns_theta_full 27.56
_diffrn_reflns_theta_max 27.56
_diffrn_reflns_theta_min 2.55
_diffrn_source 'Mo ImS'
_diffrn_source_type 'micro focus tube'
_exptl_absorpt_coefficient_mu 0.148
_exptl_absorpt_correction_T_max 0.99
_exptl_absorpt_correction_T_min 0.96
_exptl_absorpt_correction_type multi-scan
_exptl_absorpt_process_details
;
Bruker AXS (2014). SADABS, Version 2014/2, Bruker AXS Inc., Madison, Wisconsin,
USA.
;
_exptl_crystal_colour colourless
_exptl_crystal_density_diffrn 1.568
_exptl_crystal_density_method 'not measured'
_exptl_crystal_description prism
_exptl_crystal_F_000 544
_exptl_crystal_size_max 0.272
_exptl_crystal_size_mid 0.151
_exptl_crystal_size_min 0.080
_refine_diff_density_max 0.371
_refine_diff_density_min -0.259
_refine_ls_extinction_method none
_refine_ls_goodness_of_fit_ref 1.016
_refine_ls_hydrogen_treatment mixed
_refine_ls_matrix_type full
_refine_ls_number_parameters 342
_refine_ls_number_reflns 5187
_refine_ls_number_restraints 0
_refine_ls_restrained_S_all 1.016
_refine_ls_R_factor_all 0.0423
_refine_ls_R_factor_gt 0.0338
_refine_ls_shift/su_max 0.000
_refine_ls_shift/su_mean 0.000
_refine_ls_structure_factor_coef Fsqd
_refine_ls_weighting_details 'w=1/[\s^2^(Fo^2^)+(0.0397P)^2^+0.7324P] where P=(Fo^2^+2Fc^2^)/3'
_refine_ls_weighting_scheme calc
_refine_ls_wR_factor_gt 0.0824
_refine_ls_wR_factor_ref 0.0883
_reflns_number_gt 4452
_reflns_number_total 5187
_reflns_threshold_expression 'I > 2\s(I)'
_cod_data_source_file c7ob01591g2.cif
_cod_data_source_block erk8176
_cod_database_code 7155738

loop_
_space_group_symop_operation_xyz
'x, y, z'
'-x, -y, -z'

loop_
_atom_site_type_symbol
_atom_site_label
_atom_site_fract_x
_atom_site_fract_y
_atom_site_fract_z
_atom_site_U_iso_or_equiv
_atom_site_adp_type
_atom_site_calc_flag
_atom_site_refinement_flags_adp
_atom_site_refinement_flags_posn
_atom_site_occupancy
B B1 0.67587(19) 0.57136(13) 0.27168(9) 0.0096(3) Uani d . . 1
Li Li1 0.4175(3) 0.7765(2) 0.29838(16) 0.0151(4) Uani d . . 1
N N1 0.39318(15) 0.96254(10) 0.22929(7) 0.0096(2) Uani d . . 1
C C1 0.56489(18) 0.93219(12) 0.17258(9) 0.0117(2) Uani d . . 1
H H1A 0.6613 0.9623 0.2021 0.014 Uiso calc U R 1
H H1B 0.5355 0.9814 0.1102 0.014 Uiso calc U R 1
C C2 0.64576(18) 0.78818(12) 0.16106(9) 0.0125(2) Uani d . . 1
H H2A 0.5513 0.76 0.1282 0.015 Uiso calc U R 1
H H2B 0.7543 0.7793 0.1206 0.015 Uiso calc U R 1
C C3 0.70633(17) 0.69688(12) 0.24986(9) 0.0106(2) Uani d . . 1
H H3 0.790(2) 0.7229(16) 0.2892(12) 0.016(4) Uiso d . . 1
C C11 0.21800(18) 1.01770(12) 0.16825(9) 0.0118(2) Uani d . . 1
C C12 0.04905(18) 1.03105(13) 0.23078(9) 0.0147(3) Uani d . . 1
H H12A -0.0656 1.0712 0.1924 0.018 Uiso calc U R 1
H H12B 0.0443 0.9441 0.2574 0.018 Uiso calc U R 1
C C13 0.05342(19) 1.11157(13) 0.30966(10) 0.0169(3) Uani d . . 1
H H13A -0.0532 1.1118 0.3502 0.02 Uiso calc U R 1
H H13B 0.0434 1.2016 0.284 0.02 Uiso calc U R 1
C C14 0.23480(19) 1.05515(12) 0.36594(9) 0.0137(3) Uani d . . 1
H H14A 0.2353 0.9695 0.3976 0.016 Uiso calc U R 1
H H14B 0.2395 1.1114 0.4144 0.016 Uiso calc U R 1
C C15 0.41031(18) 1.04035(12) 0.30794(9) 0.0115(2) Uani d . . 1
C C16 0.2032(2) 1.14783(13) 0.10936(9) 0.0164(3) Uani d . . 1
H H16A 0.1716 1.2172 0.1493 0.025 Uiso calc U R 1
H H16B 0.1063 1.1635 0.0609 0.025 Uiso calc U R 1
H H16C 0.3224 1.1454 0.0805 0.025 Uiso calc U R 1
C C17 0.2079(2) 0.92178(13) 0.09959(9) 0.0170(3) Uani d . . 1
H H17A 0.3044 0.9198 0.0535 0.025 Uiso calc U R 1
H H17B 0.0856 0.9488 0.0681 0.025 Uiso calc U R 1
H H17C 0.2274 0.8356 0.1334 0.025 Uiso calc U R 1
C C18 0.4427(2) 1.17315(13) 0.27786(10) 0.0174(3) Uani d . . 1
H H18A 0.5349 1.165 0.2292 0.026 Uiso calc U R 1
H H18B 0.4882 1.2043 0.3314 0.026 Uiso calc U R 1
H H18C 0.3256 1.2344 0.254 0.026 Uiso calc U R 1
C C19 0.57655(19) 0.96389(13) 0.37212(9) 0.0141(3) Uani d . . 1
H H19A 0.5668 0.8764 0.3898 0.021 Uiso calc U R 1
H H19B 0.5763 1.0068 0.428 0.021 Uiso calc U R 1
H H19C 0.6924 0.9598 0.3394 0.021 Uiso calc U R 1
C C21 0.54564(18) 0.52068(12) 0.20605(8) 0.0100(2) Uani d . . 1
C C22 0.35588(18) 0.57327(12) 0.19696(9) 0.0104(2) Uani d . . 1
F F22 0.27134(10) 0.66611(7) 0.25298(5) 0.01296(16) Uani d . . 1
C C23 0.24062(18) 0.54223(12) 0.13449(9) 0.0124(2) Uani d . . 1
F F23 0.05924(11) 0.60266(8) 0.12651(6) 0.01929(18) Uani d . . 1
C C24 0.31931(19) 0.44808(12) 0.07860(9) 0.0129(3) Uani d . . 1
F F24 0.21424(12) 0.41675(8) 0.01554(5) 0.01890(18) Uani d . . 1
C C25 0.50779(19) 0.38738(12) 0.08707(9) 0.0131(3) Uani d . . 1
F F25 0.58427(12) 0.29356(8) 0.03381(6) 0.02010(19) Uani d . . 1
C C26 0.61657(18) 0.42441(12) 0.14938(9) 0.0119(2) Uani d . . 1
F F26 0.80036(11) 0.36349(8) 0.15327(6) 0.01801(18) Uani d . . 1
C C31 0.76613(17) 0.47344(11) 0.36104(8) 0.0090(2) Uani d . . 1
C C32 0.65880(17) 0.41497(12) 0.42001(9) 0.0099(2) Uani d . . 1
F F32 0.47383(10) 0.44380(7) 0.40303(5) 0.01392(16) Uani d . . 1
C C33 0.72959(18) 0.33032(12) 0.49793(9) 0.0107(2) Uani d . . 1
F F33 0.61647(11) 0.27945(7) 0.55469(5) 0.01538(17) Uani d . . 1
C C34 0.91657(18) 0.29843(12) 0.52007(8) 0.0114(2) Uani d . . 1
F F34 0.98586(11) 0.21475(8) 0.59528(5) 0.01754(18) Uani d . . 1
C C35 1.03038(17) 0.35292(12) 0.46407(9) 0.0110(2) Uani d . . 1
F F35 1.21313(10) 0.32198(8) 0.48501(6) 0.01588(17) Uani d . . 1
C C36 0.95433(17) 0.43824(12) 0.38655(9) 0.0103(2) Uani d . . 1
F F36 1.07398(11) 0.48657(8) 0.33454(5) 0.01619(17) Uani d . . 1

loop_
_atom_site_aniso_label
_atom_site_aniso_U_11
_atom_site_aniso_U_22
_atom_site_aniso_U_33
_atom_site_aniso_U_12
_atom_site_aniso_U_13
_atom_site_aniso_U_23
B1 0.0071(6) 0.0114(6) 0.0086(6) -0.0001(5) 0.0007(5) -0.0008(5)
Li1 0.0157(11) 0.0146(11) 0.0147(11) -0.0039(9) 0.0015(9) -0.0015(8)
N1 0.0099(5) 0.0095(5) 0.0086(5) -0.0013(4) -0.0004(4) -0.0012(4)
C1 0.0116(6) 0.0103(6) 0.0118(6) -0.0020(5) 0.0017(5) 0.0022(4)
C2 0.0138(6) 0.0109(6) 0.0110(6) -0.0008(5) 0.0019(5) 0.0003(5)
C3 0.0094(6) 0.0112(6) 0.0103(6) -0.0015(5) 0.0002(5) -0.0006(5)
C11 0.0127(6) 0.0101(6) 0.0107(6) -0.0009(5) -0.0026(5) 0.0007(5)
C12 0.0112(6) 0.0147(6) 0.0163(6) -0.0019(5) -0.0014(5) 0.0009(5)
C13 0.0138(6) 0.0167(6) 0.0170(6) 0.0010(5) 0.0025(5) -0.0022(5)
C14 0.0163(6) 0.0115(6) 0.0120(6) -0.0011(5) 0.0009(5) -0.0027(5)
C15 0.0144(6) 0.0092(6) 0.0107(6) -0.0029(5) -0.0014(5) -0.0012(4)
C16 0.0175(7) 0.0129(6) 0.0154(6) -0.0007(5) -0.0023(5) 0.0034(5)
C17 0.0205(7) 0.0145(6) 0.0143(6) -0.0024(5) -0.0064(5) -0.0012(5)
C18 0.0222(7) 0.0108(6) 0.0201(7) -0.0064(5) -0.0023(5) -0.0008(5)
C19 0.0148(6) 0.0138(6) 0.0137(6) -0.0045(5) -0.0029(5) -0.0006(5)
C21 0.0114(6) 0.0089(5) 0.0091(6) -0.0026(5) 0.0007(4) 0.0015(4)
C22 0.0122(6) 0.0085(5) 0.0100(6) -0.0021(5) 0.0023(5) -0.0014(4)
F22 0.0107(4) 0.0129(4) 0.0148(4) -0.0011(3) 0.0024(3) -0.0052(3)
C23 0.0092(6) 0.0138(6) 0.0137(6) -0.0036(5) 0.0000(5) 0.0016(5)
F23 0.0092(4) 0.0246(4) 0.0227(4) -0.0018(3) -0.0036(3) -0.0041(3)
C24 0.0172(6) 0.0133(6) 0.0103(6) -0.0086(5) -0.0033(5) 0.0014(5)
F24 0.0234(4) 0.0211(4) 0.0153(4) -0.0106(3) -0.0059(3) -0.0035(3)
C25 0.0197(7) 0.0091(6) 0.0104(6) -0.0036(5) 0.0025(5) -0.0019(4)
F25 0.0260(5) 0.0159(4) 0.0186(4) -0.0029(3) 0.0021(3) -0.0100(3)
C26 0.0103(6) 0.0103(6) 0.0126(6) 0.0000(5) 0.0007(5) 0.0012(5)
F26 0.0114(4) 0.0173(4) 0.0212(4) 0.0038(3) 0.0002(3) -0.0051(3)
C31 0.0097(6) 0.0078(5) 0.0094(5) -0.0019(4) 0.0001(4) -0.0022(4)
C32 0.0070(6) 0.0101(6) 0.0123(6) -0.0013(4) 0.0003(4) -0.0027(5)
F32 0.0071(4) 0.0175(4) 0.0160(4) -0.0033(3) -0.0002(3) 0.0022(3)
C33 0.0133(6) 0.0100(6) 0.0099(6) -0.0053(5) 0.0036(5) -0.0005(4)
F33 0.0144(4) 0.0183(4) 0.0140(4) -0.0079(3) 0.0025(3) 0.0042(3)
C34 0.0146(6) 0.0092(6) 0.0089(6) -0.0016(5) -0.0026(5) 0.0008(4)
F34 0.0186(4) 0.0173(4) 0.0140(4) -0.0041(3) -0.0059(3) 0.0077(3)
C35 0.0077(6) 0.0115(6) 0.0137(6) -0.0020(5) -0.0020(5) -0.0027(5)
F35 0.0082(4) 0.0189(4) 0.0192(4) -0.0030(3) -0.0044(3) 0.0017(3)
C36 0.0101(6) 0.0103(6) 0.0111(6) -0.0038(5) 0.0020(5) -0.0015(4)
F36 0.0099(4) 0.0212(4) 0.0169(4) -0.0064(3) 0.0012(3) 0.0057(3)

loop_
_atom_type_symbol
_atom_type_description
_atom_type_scat_dispersion_real
_atom_type_scat_dispersion_imag
_atom_type_scat_source
C C 0.0033 0.0016 'International Tables Vol C Tables 4.2.6.8 and 6.1.1.4'
H H 0.0000 0.0000 'International Tables Vol C Tables 4.2.6.8 and 6.1.1.4'
Li Li -0.0003 0.0001 'International Tables Vol C Tables 4.2.6.8 and 6.1.1.4'
B B 0.0013 0.0007 'International Tables Vol C Tables 4.2.6.8 and 6.1.1.4'
N N 0.0061 0.0033 'International Tables Vol C Tables 4.2.6.8 and 6.1.1.4'
F F 0.0171 0.0103 'International Tables Vol C Tables 4.2.6.8 and 6.1.1.4'

loop_
_geom_angle_atom_site_label_1
_geom_angle_atom_site_label_2
_geom_angle_atom_site_label_3
_geom_angle_site_symmetry_1
_geom_angle_site_symmetry_3
_geom_angle
C3 B1 C31 . . 123.57(11)
C3 B1 C21 . . 121.23(11)
C31 B1 C21 . . 115.20(10)
C3 B1 Li1 . . 59.90(8)
C31 B1 Li1 . . 117.69(9)
C21 B1 Li1 . . 93.79(9)
F22 Li1 N1 . . 120.33(12)
F22 Li1 F33 . 2_666 94.99(10)
N1 Li1 F33 . 2_666 128.55(11)
F22 Li1 C3 . . 105.13(10)
N1 Li1 C3 . . 93.10(10)
F33 Li1 C3 2_666 . 113.71(11)
F22 Li1 B1 . . 78.13(8)
N1 Li1 B1 . . 124.90(11)
F33 Li1 B1 2_666 . 96.34(9)
C3 Li1 B1 . . 33.95(6)
F22 Li1 C2 . . 101.57(10)
N1 Li1 C2 . . 64.29(7)
F33 Li1 C2 2_666 . 147.83(11)
C3 Li1 C2 . . 35.22(5)
B1 Li1 C2 . . 61.10(7)
F22 Li1 C1 . . 120.21(10)
N1 Li1 C1 . . 32.24(5)
F33 Li1 C1 2_666 . 144.77(11)
C3 Li1 C1 . . 61.39(7)
B1 Li1 C1 . . 92.69(8)
C2 Li1 C1 . . 32.97(5)
C1 N1 C15 . . 112.56(10)
C1 N1 C11 . . 111.76(9)
C15 N1 C11 . . 114.82(9)
C1 N1 Li1 . . 99.13(9)
C15 N1 Li1 . . 103.28(9)
C11 N1 Li1 . . 113.97(10)
N1 C1 C2 . . 114.71(10)
N1 C1 Li1 . . 48.63(7)
C2 C1 Li1 . . 68.31(8)
N1 C1 H1A . . 108.6
C2 C1 H1A . . 108.6
Li1 C1 H1A . . 111.8
N1 C1 H1B . . 108.6
C2 C1 H1B . . 108.6
Li1 C1 H1B . . 139.3
H1A C1 H1B . . 107.6
C3 C2 C1 . . 116.40(10)
C3 C2 Li1 . . 58.08(8)
C1 C2 Li1 . . 78.73(8)
C3 C2 H2A . . 108.2
C1 C2 H2A . . 108.2
Li1 C2 H2A . . 81.0
C3 C2 H2B . . 108.2
C1 C2 H2B . . 108.2
Li1 C2 H2B . . 166.1
H2A C2 H2B . . 107.3
B1 C3 C2 . . 126.68(12)
B1 C3 Li1 . . 86.15(10)
C2 C3 Li1 . . 86.70(9)
B1 C3 H3 . . 119.2(10)
C2 C3 H3 . . 113.3(10)
Li1 C3 H3 . . 107.7(10)
N1 C11 C12 . . 108.16(10)
N1 C11 C17 . . 109.09(10)
C12 C11 C17 . . 107.56(11)
N1 C11 C16 . . 115.74(11)
C12 C11 C16 . . 109.55(10)
C17 C11 C16 . . 106.47(10)
C13 C12 C11 . . 113.10(11)
C13 C12 H12A . . 109.0
C11 C12 H12A . . 109.0
C13 C12 H12B . . 109.0
C11 C12 H12B . . 109.0
H12A C12 H12B . . 107.8
C12 C13 C14 . . 109.50(11)
C12 C13 H13A . . 109.8
C14 C13 H13A . . 109.8
C12 C13 H13B . . 109.8
C14 C13 H13B . . 109.8
H13A C13 H13B . . 108.2
C13 C14 C15 . . 114.14(11)
C13 C14 H14A . . 108.7
C15 C14 H14A . . 108.7
C13 C14 H14B . . 108.7
C15 C14 H14B . . 108.7
H14A C14 H14B . . 107.6
N1 C15 C14 . . 107.88(10)
N1 C15 C19 . . 109.20(10)
C14 C15 C19 . . 107.04(10)
N1 C15 C18 . . 115.47(10)
C14 C15 C18 . . 110.61(11)
C19 C15 C18 . . 106.33(11)
C11 C16 H16A . . 109.5
C11 C16 H16B . . 109.5
H16A C16 H16B . . 109.5
C11 C16 H16C . . 109.5
H16A C16 H16C . . 109.5
H16B C16 H16C . . 109.5
C11 C17 H17A . . 109.5
C11 C17 H17B . . 109.5
H17A C17 H17B . . 109.5
C11 C17 H17C . . 109.5
H17A C17 H17C . . 109.5
H17B C17 H17C . . 109.5
C15 C18 H18A . . 109.5
C15 C18 H18B . . 109.5
H18A C18 H18B . . 109.5
C15 C18 H18C . . 109.5
H18A C18 H18C . . 109.5
H18B C18 H18C . . 109.5
C15 C19 H19A . . 109.5
C15 C19 H19B . . 109.5
H19A C19 H19B . . 109.5
C15 C19 H19C . . 109.5
H19A C19 H19C . . 109.5
H19B C19 H19C . . 109.5
C22 C21 C26 . . 114.03(11)
C22 C21 B1 . . 123.20(11)
C26 C21 B1 . . 122.67(11)
C21 C22 F22 . . 118.38(11)
C21 C22 C23 . . 125.31(12)
F22 C22 C23 . . 116.30(11)
C22 F22 Li1 . . 119.00(10)
F23 C23 C24 . . 120.30(11)
F23 C23 C22 . . 121.65(11)
C24 C23 C22 . . 118.03(12)
F24 C24 C23 . . 120.25(12)
F24 C24 C25 . . 120.17(12)
C23 C24 C25 . . 119.57(12)
F25 C25 C24 . . 119.65(11)
F25 C25 C26 . . 120.58(12)
C24 C25 C26 . . 119.77(12)
F26 C26 C25 . . 117.11(11)
F26 C26 C21 . . 119.70(11)
C25 C26 C21 . . 123.19(12)
C32 C31 C36 . . 114.27(11)
C32 C31 B1 . . 121.36(11)
C36 C31 B1 . . 124.37(11)
F32 C32 C33 . . 116.94(11)
F32 C32 C31 . . 119.41(11)
C33 C32 C31 . . 123.63(12)
F33 C33 C34 . . 119.18(11)
F33 C33 C32 . . 120.91(11)
C34 C33 C32 . . 119.89(12)
C33 F33 Li1 . 2_666 140.39(10)
F34 C34 C33 . . 119.89(11)
F34 C34 C35 . . 120.91(11)
C33 C34 C35 . . 119.20(11)
F35 C35 C34 . . 119.58(11)
F35 C35 C36 . . 121.05(11)
C34 C35 C36 . . 119.37(12)
F36 C36 C35 . . 116.11(11)
F36 C36 C31 . . 120.25(11)
C35 C36 C31 . . 123.64(12)

loop_
_geom_bond_atom_site_label_1
_geom_bond_atom_site_label_2
_geom_bond_site_symmetry_2
_geom_bond_distance
B1 C3 . 1.4459(19)
B1 C31 . 1.6026(18)
B1 C21 . 1.6098(18)
B1 Li1 . 2.583(3)
Li1 F22 . 1.999(2)
Li1 N1 . 2.114(2)
Li1 F33 2_666 2.183(2)
Li1 C3 . 2.240(3)
Li1 C2 . 2.635(3)
Li1 C1 . 2.781(3)
N1 C1 . 1.5028(16)
N1 C15 . 1.5219(15)
N1 C11 . 1.5241(16)
C1 C2 . 1.5430(17)
C1 H1A . 0.99
C1 H1B . 0.99
C2 C3 . 1.5222(17)
C2 H2A . 0.99
C2 H2B . 0.99
C3 H3 . 0.971(17)
C11 C12 . 1.5379(18)
C11 C17 . 1.5386(18)
C11 C16 . 1.5443(17)
C12 C13 . 1.5238(19)
C12 H12A . 0.99
C12 H12B . 0.99
C13 C14 . 1.5254(19)
C13 H13A . 0.99
C13 H13B . 0.99
C14 C15 . 1.5388(18)
C14 H14A . 0.99
C14 H14B . 0.99
C15 C19 . 1.5403(18)
C15 C18 . 1.5449(17)
C16 H16A . 0.98
C16 H16B . 0.98
C16 H16C . 0.98
C17 H17A . 0.98
C17 H17B . 0.98
C17 H17C . 0.98
C18 H18A . 0.98
C18 H18B . 0.98
C18 H18C . 0.98
C19 H19A . 0.98
C19 H19B . 0.98
C19 H19C . 0.98
C21 C22 . 1.3791(18)
C21 C26 . 1.3920(17)
C22 F22 . 1.3815(14)
C22 C23 . 1.3862(18)
C23 F23 . 1.3353(15)
C23 C24 . 1.3796(18)
C24 F24 . 1.3419(15)
C24 C25 . 1.3834(19)
C25 F25 . 1.3483(14)
C25 C26 . 1.3846(18)
C26 F26 . 1.3516(15)
C31 C32 . 1.3920(17)
C31 C36 . 1.3956(17)
C32 F32 . 1.3517(14)
C32 C33 . 1.3804(17)
C33 F33 . 1.3614(14)
C33 C34 . 1.3777(18)
F33 Li1 2_666 2.183(2)
C34 F34 . 1.3439(14)
C34 C35 . 1.3798(18)
C35 F35 . 1.3447(14)
C35 C36 . 1.3881(18)
C36 F36 . 1.3473(14)

loop_
_geom_torsion_atom_site_label_1
_geom_torsion_atom_site_label_2
_geom_torsion_atom_site_label_3
_geom_torsion_atom_site_label_4
_geom_torsion_site_symmetry_4
_geom_torsion
C15 N1 C1 C2 . 127.22(11)
C11 N1 C1 C2 . -101.84(12)
Li1 N1 C1 C2 . 18.63(13)
C15 N1 C1 Li1 . 108.59(11)
C11 N1 C1 Li1 . -120.47(12)
N1 C1 C2 C3 . -60.45(15)
Li1 C1 C2 C3 . -45.50(11)
N1 C1 C2 Li1 . -14.95(10)
C31 B1 C3 C2 . 171.94(12)
C21 B1 C3 C2 . -8.18(19)
Li1 B1 C3 C2 . -82.99(13)
C31 B1 C3 Li1 . -105.07(13)
C21 B1 C3 Li1 . 74.81(13)
C1 C2 C3 B1 . 138.22(13)
Li1 C2 C3 B1 . 82.72(14)
C1 C2 C3 Li1 . 55.50(12)
C1 N1 C11 C12 . 173.55(10)
C15 N1 C11 C12 . -56.68(13)
Li1 N1 C11 C12 . 62.18(13)
C1 N1 C11 C17 . 56.84(13)
C15 N1 C11 C17 . -173.39(10)
Li1 N1 C11 C17 . -54.53(13)
C1 N1 C11 C16 . -63.15(13)
C15 N1 C11 C16 . 66.62(14)
Li1 N1 C11 C16 . -174.52(11)
N1 C11 C12 C13 . 55.61(13)
C17 C11 C12 C13 . 173.31(11)
C16 C11 C12 C13 . -71.37(13)
C11 C12 C13 C14 . -55.35(14)
C12 C13 C14 C15 . 54.90(15)
C1 N1 C15 C14 . -175.07(10)
C11 N1 C15 C14 . 55.55(13)
Li1 N1 C15 C14 . -69.13(12)
C1 N1 C15 C19 . -59.07(13)
C11 N1 C15 C19 . 171.56(10)
Li1 N1 C15 C19 . 46.87(12)
C1 N1 C15 C18 . 60.65(14)
C11 N1 C15 C18 . -68.73(14)
Li1 N1 C15 C18 . 166.58(11)
C13 C14 C15 N1 . -54.07(13)
C13 C14 C15 C19 . -171.48(11)
C13 C14 C15 C18 . 73.09(14)
C3 B1 C21 C22 . -68.52(17)
C31 B1 C21 C22 . 111.36(13)
Li1 B1 C21 C22 . -11.72(14)
C3 B1 C21 C26 . 107.74(15)
C31 B1 C21 C26 . -72.38(15)
Li1 B1 C21 C26 . 164.54(12)
C26 C21 C22 F22 . 177.51(10)
B1 C21 C22 F22 . -5.94(18)
C26 C21 C22 C23 . -3.58(19)
B1 C21 C22 C23 . 172.97(12)
C21 C22 F22 Li1 . 27.90(16)
C23 C22 F22 Li1 . -151.11(12)
C21 C22 C23 F23 . -176.30(12)
F22 C22 C23 F23 . 2.63(18)
C21 C22 C23 C24 . 2.3(2)
F22 C22 C23 C24 . -178.74(11)
F23 C23 C24 F24 . 0.20(19)
C22 C23 C24 F24 . -178.45(11)
F23 C23 C24 C25 . 179.32(11)
C22 C23 C24 C25 . 0.67(19)
F24 C24 C25 F25 . -2.20(18)
C23 C24 C25 F25 . 178.68(11)
F24 C24 C25 C26 . 177.08(11)
C23 C24 C25 C26 . -2.04(19)
F25 C25 C26 F26 . 0.60(18)
C24 C25 C26 F26 . -178.68(11)
F25 C25 C26 C21 . 179.90(11)
C24 C25 C26 C21 . 0.6(2)
C22 C21 C26 F26 . -178.67(11)
B1 C21 C26 F26 . 4.75(18)
C22 C21 C26 C25 . 2.05(18)
B1 C21 C26 C25 . -174.53(12)
C3 B1 C31 C32 . 130.56(13)
C21 B1 C31 C32 . -49.32(15)
Li1 B1 C31 C32 . 59.92(15)
C3 B1 C31 C36 . -49.99(18)
C21 B1 C31 C36 . 130.13(12)
Li1 B1 C31 C36 . -120.64(13)
C36 C31 C32 F32 . 178.76(10)
B1 C31 C32 F32 . -1.74(17)
C36 C31 C32 C33 . 0.70(18)
B1 C31 C32 C33 . -179.80(11)
F32 C32 C33 F33 . -0.30(17)
C31 C32 C33 F33 . 177.80(11)
F32 C32 C33 C34 . -178.98(11)
C31 C32 C33 C34 . -0.87(19)
C34 C33 F33 Li1 2_666 35.4(2)
C32 C33 F33 Li1 2_666 -143.26(14)
F33 C33 C34 F34 . 2.15(18)
C32 C33 C34 F34 . -179.15(11)
F33 C33 C34 C35 . -178.11(11)
C32 C33 C34 C35 . 0.59(19)
F34 C34 C35 F35 . -0.04(18)
C33 C34 C35 F35 . -179.78(11)
F34 C34 C35 C36 . 179.52(11)
C33 C34 C35 C36 . -0.22(18)
F35 C35 C36 F36 . 0.25(17)
C34 C35 C36 F36 . -179.30(11)
F35 C35 C36 C31 . 179.65(11)
C34 C35 C36 C31 . 0.09(19)
C32 C31 C36 F36 . 179.06(10)
B1 C31 C36 F36 . -0.42(18)
C32 C31 C36 C35 . -0.31(18)
B1 C31 C36 C35 . -179.79(11)
